data_1525810
loop_
_publ_author_name
'Liu, R.S.'
'Shen, C.H.'
'Hu, S.F.'

_publ_section_title
;
 Chemical pressure controlled colossal magnetoresistance effects in La0.6
 (Sr0.4-x Cax) Mn O3
;
_journal_name_full 'International Journal of Inorganic Materials'
_journal_page_first 1063
_journal_page_last 1072
_journal_volume 3
_journal_year 2001
_chemical_formula_sum 'Ca0.1 La0.6 Mn O3 Sr0.3'
_chemical_name_systematic '(La0.6 Sr0.3 Ca0.1) (Mn O3)'
_space_group_IT_number 167
_symmetry_space_group_name_Hall '-R 3 2"c'
_symmetry_space_group_name_H-M 'R -3 c :H'
_cell_angle_alpha 90
_cell_angle_beta 90
_cell_angle_gamma 120
_cell_formula_units_Z 6
_cell_length_a 5.4923
_cell_length_b 5.4923
_cell_length_c 13.3427
_cell_volume 348.564
_citation_journal_id_ASTM IJIMCR
_cod_data_source_file Liu_IJIMCR_2001_1048.cif
_cod_data_source_block Ca0.1La0.6Mn1O3Sr0.3
_cod_original_cell_volume 348.5643
_cod_original_formula_sum 'Ca0.1 La0.6 Mn1 O3 Sr0.3'
_cod_database_code 1525810

loop_
_symmetry_equiv_pos_as_xyz
x,y,z
-y,x-y,z
-x+y,-x,z
y,x,-z+1/2
-x,-x+y,-z+1/2
x-y,-y,-z+1/2
-x,-y,-z
y,-x+y,-z
x-y,x,-z
-y,-x,z-1/2
x,x-y,z-1/2
-x+y,y,z-1/2
x+2/3,y+1/3,z+1/3
-y+2/3,x-y+1/3,z+1/3
-x+y+2/3,-x+1/3,z+1/3
y+2/3,x+1/3,-z+5/6
-x+2/3,-x+y+1/3,-z+5/6
x-y+2/3,-y+1/3,-z+5/6
-x+2/3,-y+1/3,-z+1/3
y+2/3,-x+y+1/3,-z+1/3
x-y+2/3,x+1/3,-z+1/3
-y+2/3,-x+1/3,z-1/6
x+2/3,x-y+1/3,z-1/6
-x+y+2/3,y+1/3,z-1/6
x+1/3,y+2/3,z+2/3
-y+1/3,x-y+2/3,z+2/3
-x+y+1/3,-x+2/3,z+2/3
y+1/3,x+2/3,-z+7/6
-x+1/3,-x+y+2/3,-z+7/6
x-y+1/3,-y+2/3,-z+7/6
-x+1/3,-y+2/3,-z+2/3
y+1/3,-x+y+2/3,-z+2/3
x-y+1/3,x+2/3,-z+2/3
-y+1/3,-x+2/3,z+1/6
x+1/3,x-y+2/3,z+1/6
-x+y+1/3,y+2/3,z+1/6

loop_
_atom_site_label
_atom_site_type_symbol
_atom_site_fract_x
_atom_site_fract_y
_atom_site_fract_z
_atom_site_occupancy
_atom_site_U_iso_or_equiv
O1 O-2 0.5416 0 0.25 1 0.0
Ca1 Ca+2 0 0 0.25 0.1 0.0
La1 La+3 0 0 0.25 0.6 0.0
Sr1 Sr+2 0 0 0.25 0.3 0.0
Mn1 Mn+3 0 0 0 1 0.0
